data_4038578
loop_
_publ_author_name
'Yasumoto, Kento'
'Kano, Taichi'
'Maruoka, Keiji'

_publ_section_title
;
 Synthesis of Electron-Deficient Chiral Biphenols and Their Applica-tions
 in Catalytic Asymmetric Reactions.
;
_journal_name_full 'The Journal of organic chemistry'
_journal_paper_doi 10.1021/acs.joc.0c01116
_journal_year 2020
_chemical_absolute_configuration 'CHOOSE rm ad rmad syn or unk'
_chemical_formula_moiety 'C18 H12 F8 I2 O4'
_chemical_formula_sum 'C18 H12 F8 I2 O4'
_chemical_formula_weight 698.09
_space_group_crystal_system orthorhombic
_space_group_IT_number 19
_space_group_name_Hall 'P 2ac 2ab'
_space_group_name_H-M_alt 'P 21 21 21'
_atom_sites_solution_hydrogens geom
_atom_sites_solution_primary direct
_atom_sites_solution_secondary difmap
_cell_angle_alpha 90.0000
_cell_angle_beta 90.0000
_cell_angle_gamma 90.0000
_cell_formula_units_Z 4
_cell_length_a 10.4936(4)
_cell_length_b 20.3829(9)
_cell_length_c 10.7259(5)
_cell_measurement_reflns_used 20682
_cell_measurement_temperature 123
_cell_measurement_theta_max 68.25
_cell_measurement_theta_min 4.12
_cell_volume 2294.16(17)
_computing_cell_refinement 'RAPID AUTO'
_computing_data_collection 'RAPID AUTO (Rigaku, ????)'
_computing_data_reduction 'RAPID AUTO'
_computing_molecular_graphics 'CrystalStructure 4.1.1'
_computing_publication_material 'CrystalStructure 4.1.1 (Rigaku, 2015)'
_computing_structure_refinement 'SHELXL Version 2014/7 (Sheldrick, 2008)'
_computing_structure_solution SIR97
_diffrn_ambient_temperature 123
_diffrn_detector_area_resol_mean 10.000
_diffrn_measured_fraction_theta_full 1.000
_diffrn_measured_fraction_theta_max 0.998
_diffrn_measurement_device_type 'Rigaku R-AXIS RAPID'
_diffrn_measurement_method \w
_diffrn_radiation_type 'Cu K\a'
_diffrn_radiation_wavelength 1.54187
_diffrn_reflns_av_R_equivalents 0.0754
_diffrn_reflns_Laue_measured_fraction_full 1.000
_diffrn_reflns_Laue_measured_fraction_max 0.998
_diffrn_reflns_limit_h_max 12
_diffrn_reflns_limit_h_min -12
_diffrn_reflns_limit_k_max 24
_diffrn_reflns_limit_k_min -24
_diffrn_reflns_limit_l_max 12
_diffrn_reflns_limit_l_min -12
_diffrn_reflns_number 22690
_diffrn_reflns_point_group_measured_fraction_full 0.998
_diffrn_reflns_point_group_measured_fraction_max 0.996
_diffrn_reflns_theta_full 67.687
_diffrn_reflns_theta_max 68.243
_diffrn_reflns_theta_min 4.338
_diffrn_standards_number 0
_exptl_absorpt_coefficient_mu 22.354
_exptl_absorpt_correction_T_max 0.094
_exptl_absorpt_correction_T_min 0.033
_exptl_absorpt_correction_type multi-scan
_exptl_absorpt_process_details 'ABSCOR (Rigaku, 1995)'
_exptl_crystal_colour colorless
_exptl_crystal_density_diffrn 2.021
_exptl_crystal_density_method 'not measured'
_exptl_crystal_description block
_exptl_crystal_F_000 1320.00
_exptl_crystal_size_max 0.253
_exptl_crystal_size_mid 0.245
_exptl_crystal_size_min 0.106
_refine_diff_density_max 0.85
_refine_diff_density_min -0.59
_refine_ls_abs_structure_details
;
 Flack x determined using 1295 quotients [(I+)-(I-)]/[(I+)+(I-)]
 (Parsons, Flack and Wagner, Acta Cryst. B69 (2013) 249-259).
;
_refine_ls_abs_structure_Flack 0.017(5)
_refine_ls_extinction_method none
_refine_ls_goodness_of_fit_ref 0.830
_refine_ls_hydrogen_treatment constr
_refine_ls_number_parameters 289
_refine_ls_number_reflns 4183
_refine_ls_number_restraints 0
_refine_ls_R_factor_all 0.0508
_refine_ls_R_factor_gt 0.0436
_refine_ls_shift/su_max 0.000
_refine_ls_structure_factor_coef Fsqd
_refine_ls_weighting_details 'w = 1/[\s^2^(Fo^2^)+(0.1000P)^2^] where P=(Fo^2^+2Fc^2^)/3'
_refine_ls_weighting_scheme calc
_refine_ls_wR_factor_gt 0.1137
_refine_ls_wR_factor_ref 0.1225
_reflns_Friedel_coverage 0.748
_reflns_Friedel_fraction_full 0.996
_reflns_Friedel_fraction_max 0.993
_reflns_number_gt 3652
_reflns_number_total 4183
_reflns_threshold_expression F^2^>2.0\s(F^2^)
_cod_data_source_file jo0c01116_si_002.cif
_cod_data_source_block 200222-R
_cod_original_cell_volume 2294.15(17)
_cod_database_code 4038578

loop_
_space_group_symop_id
_space_group_symop_operation_xyz
1 +X,+Y,+Z
2 1/2-X,-Y,1/2+Z
3 1/2+X,1/2-Y,-Z
4 -X,1/2+Y,1/2-Z

loop_
_atom_site_label
_atom_site_type_symbol
_atom_site_fract_x
_atom_site_fract_y
_atom_site_fract_z
_atom_site_U_iso_or_equiv
_atom_site_adp_type
_atom_site_occupancy
_atom_site_site_symmetry_order
_atom_site_calc_flag
_atom_site_refinement_flags_posn
_atom_site_refinement_flags_adp
_atom_site_refinement_flags_occupancy
_atom_site_disorder_assembly
_atom_site_disorder_group
I1 I 0.02290(6) 0.13805(5) 0.75292(8) 0.0648(3) Uani 1 1 d . . . . .
I2 I -0.70615(7) 0.24371(3) 0.49451(7) 0.0587(2) Uani 1 1 d . . . . .
F6 F -0.2850(7) 0.1297(4) 1.1468(5) 0.0651(18) Uani 1 1 d . . . . .
F7 F -0.6192(6) 0.1190(4) 0.9572(5) 0.0631(19) Uani 1 1 d . . . . .
F10 F -0.5109(7) -0.0629(3) 0.6915(7) 0.067(2) Uani 1 1 d . . . . .
F11 F -0.5187(7) 0.0642(4) 1.0985(7) 0.078(2) Uani 1 1 d . . . . .
F15 F -0.5243(8) 0.1698(4) 1.1052(7) 0.076(2) Uani 1 1 d . . . . .
F21 F -0.7244(7) -0.0100(3) 0.6206(7) 0.0683(19) Uani 1 1 d . . . . .
F24 F -0.4024(8) -0.0120(3) 0.8244(7) 0.073(2) Uani 1 1 d . . . . .
F37 F -0.5989(11) -0.0347(4) 0.8608(8) 0.108(4) Uani 1 1 d . . . . .
O3 O -0.4750(8) 0.2701(4) 0.8830(7) 0.058(2) Uani 1 1 d . . . . .
O4 O -0.3249(8) 0.0279(3) 0.5366(7) 0.0545(19) Uani 1 1 d . . . . .
O5 O -0.4732(6) 0.2225(3) 0.6851(6) 0.0378(14) Uani 1 1 d . . . . .
O17 O -0.2595(6) 0.1244(3) 0.6374(5) 0.0348(14) Uani 1 1 d . . . . .
C8 C -0.1556(9) 0.1293(5) 0.8379(9) 0.038(2) Uani 1 1 d . . . . .
C9 C -0.3891(13) 0.0558(7) 0.4342(11) 0.070(4) Uani 1 1 d . . . . .
H9A H -0.4612 0.0278 0.4109 0.083 Uiso 1 1 calc R U . . .
H9B H -0.4204 0.0995 0.4570 0.083 Uiso 1 1 calc R U . . .
H9C H -0.3303 0.0596 0.3636 0.083 Uiso 1 1 calc R U . . .
C13 C -0.2666(7) 0.1228(4) 0.7655(8) 0.0283(16) Uani 1 1 d . . . . .
C14 C -0.5591(9) 0.0488(4) 0.7192(8) 0.0341(19) Uani 1 1 d . . . . .
C16 C -0.2785(10) 0.1266(5) 1.0204(8) 0.042(2) Uani 1 1 d . . . . .
C18 C -0.3852(9) 0.1169(4) 0.8216(8) 0.0312(18) Uani 1 1 d . . . . .
C19 C -0.6461(9) 0.1618(5) 0.5952(9) 0.040(2) Uani 1 1 d . . . . .
C20 C -0.1612(9) 0.1308(5) 0.9651(8) 0.043(2) Uani 1 1 d . . . . .
H20 H -0.0859 0.1346 1.0137 0.051 Uiso 1 1 calc R U . . .
C22 C -0.5164(11) -0.0145(5) 0.7753(10) 0.049(3) Uani 1 1 d . . . . .
C23 C -0.4980(7) 0.1102(4) 0.7386(8) 0.0305(17) Uani 1 1 d . . . . .
C25 C -0.5142(10) 0.1180(6) 1.0276(10) 0.053(3) Uani 1 1 d . . . . .
C26 C -0.5405(9) 0.1648(4) 0.6755(8) 0.0342(19) Uani 1 1 d . . . . .
C27 C -0.3933(9) 0.1208(4) 0.9530(8) 0.035(2) Uani 1 1 d . . . . .
C28 C -0.7086(10) 0.1028(5) 0.5778(8) 0.045(2) Uani 1 1 d . . . . .
H28 H -0.7802 0.1000 0.5239 0.054 Uiso 1 1 calc R U . . .
C30 C -0.5229(10) 0.2731(5) 0.7628(12) 0.053(3) Uani 1 1 d . . . . .
H30A H -0.5016 0.3163 0.7261 0.063 Uiso 1 1 calc R U . . .
H30B H -0.6169 0.2693 0.7658 0.063 Uiso 1 1 calc R U . . .
C31 C -0.3461(11) 0.2889(6) 0.8914(12) 0.060(3) Uani 1 1 d . . . . .
H31A H -0.3179 0.2858 0.9783 0.072 Uiso 1 1 calc R U . . .
H31B H -0.2940 0.2598 0.8394 0.072 Uiso 1 1 calc R U . . .
H31C H -0.3367 0.3343 0.8624 0.072 Uiso 1 1 calc R U . . .
C32 C -0.2232(10) 0.0643(5) 0.5742(10) 0.045(2) Uani 1 1 d . . . . .
H32A H -0.1708 0.0755 0.5005 0.054 Uiso 1 1 calc R U . . .
H32B H -0.1700 0.0376 0.6310 0.054 Uiso 1 1 calc R U . . .
C33 C -0.6649(10) 0.0481(5) 0.6405(10) 0.044(2) Uani 1 1 d . . . . .

loop_
_atom_site_aniso_label
_atom_site_aniso_U_11
_atom_site_aniso_U_22
_atom_site_aniso_U_33
_atom_site_aniso_U_23
_atom_site_aniso_U_13
_atom_site_aniso_U_12
I1 0.0298(3) 0.0991(6) 0.0655(4) -0.0029(5) 0.0045(4) -0.0089(3)
I2 0.0650(5) 0.0590(4) 0.0522(4) 0.0092(3) -0.0117(3) 0.0237(3)
F6 0.060(4) 0.105(5) 0.031(3) -0.002(3) -0.004(3) -0.012(4)
F7 0.035(3) 0.107(6) 0.047(3) -0.003(3) 0.008(3) 0.002(3)
F10 0.081(5) 0.034(3) 0.085(5) 0.000(3) -0.014(4) -0.004(3)
F11 0.058(4) 0.112(6) 0.063(4) 0.035(4) 0.011(4) -0.016(4)
F15 0.069(5) 0.105(6) 0.053(4) -0.023(4) 0.017(4) 0.004(4)
F21 0.057(4) 0.060(4) 0.088(5) -0.007(4) -0.021(4) -0.023(4)
F24 0.084(5) 0.041(3) 0.092(5) 0.014(3) -0.043(4) 0.000(3)
F37 0.155(10) 0.072(5) 0.098(6) 0.044(5) 0.051(7) 0.002(6)
O3 0.057(5) 0.060(5) 0.057(4) -0.021(4) -0.007(4) 0.015(4)
O4 0.063(5) 0.045(4) 0.055(4) -0.011(3) 0.010(4) -0.007(4)
O5 0.036(3) 0.027(3) 0.050(4) -0.001(3) 0.000(3) 0.001(3)
O17 0.040(4) 0.036(3) 0.029(3) 0.000(2) 0.004(2) 0.001(3)
C8 0.028(5) 0.038(5) 0.047(5) -0.002(4) -0.004(4) -0.003(4)
C9 0.061(8) 0.097(10) 0.051(7) -0.023(6) -0.010(6) -0.006(7)
C13 0.026(4) 0.030(4) 0.029(4) 0.005(3) -0.005(3) -0.003(3)
C14 0.029(4) 0.033(4) 0.040(5) -0.002(4) 0.002(3) -0.007(4)
C16 0.042(5) 0.054(5) 0.029(4) 0.002(4) -0.003(4) -0.013(4)
C18 0.034(5) 0.026(4) 0.034(4) -0.004(3) 0.001(4) -0.001(3)
C19 0.025(5) 0.051(6) 0.043(5) -0.002(4) -0.005(4) 0.004(4)
C20 0.035(5) 0.052(5) 0.041(5) -0.001(4) -0.013(4) -0.011(4)
C22 0.054(6) 0.036(5) 0.056(6) 0.009(4) 0.005(5) -0.016(4)
C23 0.025(4) 0.035(4) 0.032(4) -0.002(3) -0.001(3) -0.003(3)
C25 0.041(6) 0.076(8) 0.043(5) -0.005(5) 0.001(4) 0.001(5)
C26 0.035(5) 0.033(4) 0.034(4) 0.006(3) 0.001(4) 0.005(4)
C27 0.034(5) 0.040(5) 0.031(4) 0.000(3) 0.007(4) -0.004(4)
C28 0.031(5) 0.064(6) 0.040(5) -0.010(4) -0.009(4) 0.010(5)
C30 0.048(5) 0.029(5) 0.081(8) -0.020(5) -0.014(6) 0.010(4)
C31 0.051(7) 0.053(6) 0.075(8) -0.017(6) -0.022(6) -0.002(5)
C32 0.037(5) 0.051(6) 0.048(5) -0.013(4) 0.003(4) 0.007(5)
C33 0.036(5) 0.040(5) 0.055(6) -0.006(4) 0.004(4) -0.013(4)

loop_
_atom_type_symbol
_atom_type_description
_atom_type_scat_dispersion_real
_atom_type_scat_dispersion_imag
_atom_type_scat_source
C C 0.0181 0.0091
;
International Tables for Crystallography
(Vol. C, Tables 4.2.6.8 and 6.1.1.4)
;
H H 0.0000 0.0000
;
International Tables for Crystallography
(Vol. C, Table 6.1.1.4)
;
O O 0.0492 0.0322
;
International Tables for Crystallography
(Vol. C, Tables 4.2.6.8 and 6.1.1.4)
;
F F 0.0727 0.0534
;
International Tables for Crystallography
(Vol. C, Tables 4.2.6.8 and 6.1.1.4)
;
I I -0.3257 6.8362
;
International Tables for Crystallography
(Vol. C, Tables 4.2.6.8 and 6.1.1.4)
;

loop_
_geom_angle_atom_site_label_1
_geom_angle_atom_site_label_2
_geom_angle_atom_site_label_3
_geom_angle
_geom_angle_site_symmetry_1
_geom_angle_site_symmetry_3
_geom_angle_publ_flag
C30 O3 C31 113.3(10) . . ?
C32 O4 C9 112.7(9) . . ?
C26 O5 C30 118.3(8) . . ?
C13 O17 C32 117.5(7) . . ?
C20 C8 C13 121.2(9) . . ?
C20 C8 I1 118.1(7) . . ?
C13 C8 I1 120.6(7) . . ?
O4 C9 H9A 109.5 . . ?
O4 C9 H9B 109.5 . . ?
H9A C9 H9B 109.5 . . ?
O4 C9 H9C 109.5 . . ?
H9A C9 H9C 109.5 . . ?
H9B C9 H9C 109.5 . . ?
O17 C13 C18 118.9(7) . . ?
O17 C13 C8 120.3(7) . . ?
C18 C13 C8 120.8(7) . . ?
C33 C14 C23 117.1(8) . . ?
C33 C14 C22 118.4(8) . . ?
C23 C14 C22 124.5(8) . . ?
F6 C16 C20 118.3(8) . . ?
F6 C16 C27 118.2(8) . . ?
C20 C16 C27 123.5(8) . . ?
C13 C18 C27 118.8(8) . . ?
C13 C18 C23 117.6(7) . . ?
C27 C18 C23 123.6(8) . . ?
C28 C19 C26 119.6(9) . . ?
C28 C19 I2 118.9(7) . . ?
C26 C19 I2 121.4(7) . . ?
C8 C20 C16 118.0(8) . . ?
C8 C20 H20 121.0 . . ?
C16 C20 H20 121.0 . . ?
F24 C22 F37 109.3(10) . . ?
F24 C22 F10 105.1(9) . . ?
F37 C22 F10 105.3(8) . . ?
F24 C22 C14 113.9(8) . . ?
F37 C22 C14 110.5(10) . . ?
F10 C22 C14 112.3(9) . . ?
C26 C23 C14 119.6(8) . . ?
C26 C23 C18 118.5(8) . . ?
C14 C23 C18 121.8(8) . . ?
F11 C25 F7 107.7(9) . . ?
F11 C25 F15 106.7(9) . . ?
F7 C25 F15 105.8(9) . . ?
F11 C25 C27 111.4(9) . . ?
F7 C25 C27 113.3(8) . . ?
F15 C25 C27 111.5(9) . . ?
O5 C26 C23 119.2(8) . . ?
O5 C26 C19 119.3(8) . . ?
C23 C26 C19 121.4(9) . . ?
C16 C27 C18 117.6(8) . . ?
C16 C27 C25 116.9(8) . . ?
C18 C27 C25 125.5(9) . . ?
C33 C28 C19 118.7(9) . . ?
C33 C28 H28 120.7 . . ?
C19 C28 H28 120.7 . . ?
O3 C30 O5 112.3(8) . . ?
O3 C30 H30A 109.1 . . ?
O5 C30 H30A 109.1 . . ?
O3 C30 H30B 109.1 . . ?
O5 C30 H30B 109.1 . . ?
H30A C30 H30B 107.9 . . ?
O3 C31 H31A 109.5 . . ?
O3 C31 H31B 109.5 . . ?
H31A C31 H31B 109.5 . . ?
O3 C31 H31C 109.5 . . ?
H31A C31 H31C 109.5 . . ?
H31B C31 H31C 109.5 . . ?
O4 C32 O17 113.2(8) . . ?
O4 C32 H32A 108.9 . . ?
O17 C32 H32A 108.9 . . ?
O4 C32 H32B 108.9 . . ?
O17 C32 H32B 108.9 . . ?
H32A C32 H32B 107.8 . . ?
F21 C33 C28 118.4(9) . . ?
F21 C33 C14 118.1(9) . . ?
C28 C33 C14 123.4(9) . . ?

loop_
_geom_bond_atom_site_label_1
_geom_bond_atom_site_label_2
_geom_bond_distance
_geom_bond_site_symmetry_2
_geom_bond_publ_flag
I1 C8 2.091(10) . ?
I2 C19 2.085(10) . ?
F6 C16 1.360(10) . ?
F7 C25 1.336(12) . ?
F10 C22 1.337(12) . ?
F11 C25 1.335(13) . ?
F15 C25 1.347(13) . ?
F21 C33 1.354(11) . ?
F24 C22 1.307(13) . ?
F37 C22 1.328(13) . ?
O3 C30 1.384(14) . ?
O3 C31 1.410(15) . ?
O4 C32 1.361(13) . ?
O4 C9 1.408(14) . ?
O5 C26 1.375(11) . ?
O5 C30 1.425(11) . ?
O17 C13 1.376(9) . ?
O17 C32 1.450(11) . ?
C8 C20 1.366(13) . ?
C8 C13 1.406(12) . ?
C9 H9A 0.9800 . ?
C9 H9B 0.9800 . ?
C9 H9C 0.9800 . ?
C13 C18 1.388(12) . ?
C14 C33 1.394(14) . ?
C14 C23 1.423(11) . ?
C14 C22 1.491(14) . ?
C16 C20 1.369(14) . ?
C16 C27 1.410(13) . ?
C18 C27 1.414(11) . ?
C18 C23 1.488(11) . ?
C19 C28 1.383(15) . ?
C19 C26 1.405(13) . ?
C20 H20 0.9500 . ?
C23 C26 1.377(12) . ?
C25 C27 1.501(13) . ?
C28 C33 1.381(15) . ?
C28 H28 0.9500 . ?
C30 H30A 0.9900 . ?
C30 H30B 0.9900 . ?
C31 H31A 0.9800 . ?
C31 H31B 0.9800 . ?
C31 H31C 0.9800 . ?
C32 H32A 0.9900 . ?
C32 H32B 0.9900 . ?

loop_
_geom_torsion_atom_site_label_1
_geom_torsion_atom_site_label_2
_geom_torsion_atom_site_label_3
_geom_torsion_atom_site_label_4
_geom_torsion
_geom_torsion_site_symmetry_1
_geom_torsion_site_symmetry_2
_geom_torsion_site_symmetry_3
_geom_torsion_site_symmetry_4
_geom_torsion_publ_flag
C32 O17 C13 C18 -100.6(9) . . . . ?
C32 O17 C13 C8 81.6(10) . . . . ?
C20 C8 C13 O17 177.1(9) . . . . ?
I1 C8 C13 O17 -2.2(11) . . . . ?
C20 C8 C13 C18 -0.7(14) . . . . ?
I1 C8 C13 C18 179.9(6) . . . . ?
O17 C13 C18 C27 -174.8(7) . . . . ?
C8 C13 C18 C27 3.1(13) . . . . ?
O17 C13 C18 C23 2.1(11) . . . . ?
C8 C13 C18 C23 -180.0(8) . . . . ?
C13 C8 C20 C16 -0.8(15) . . . . ?
I1 C8 C20 C16 178.5(7) . . . . ?
F6 C16 C20 C8 -178.3(10) . . . . ?
C27 C16 C20 C8 0.1(15) . . . . ?
C33 C14 C22 F24 165.7(9) . . . . ?
C23 C14 C22 F24 -13.2(14) . . . . ?
C33 C14 C22 F37 -70.8(12) . . . . ?
C23 C14 C22 F37 110.3(11) . . . . ?
C33 C14 C22 F10 46.4(12) . . . . ?
C23 C14 C22 F10 -132.5(9) . . . . ?
C33 C14 C23 C26 -3.2(13) . . . . ?
C22 C14 C23 C26 175.7(9) . . . . ?
C33 C14 C23 C18 179.4(8) . . . . ?
C22 C14 C23 C18 -1.7(14) . . . . ?
C13 C18 C23 C26 -74.1(11) . . . . ?
C27 C18 C23 C26 102.7(10) . . . . ?
C13 C18 C23 C14 103.3(10) . . . . ?
C27 C18 C23 C14 -79.9(11) . . . . ?
C30 O5 C26 C23 -103.9(10) . . . . ?
C30 O5 C26 C19 80.2(11) . . . . ?
C14 C23 C26 O5 -173.5(8) . . . . ?
C18 C23 C26 O5 3.9(13) . . . . ?
C14 C23 C26 C19 2.2(14) . . . . ?
C18 C23 C26 C19 179.7(8) . . . . ?
C28 C19 C26 O5 175.2(9) . . . . ?
I2 C19 C26 O5 -1.9(12) . . . . ?
C28 C19 C26 C23 -0.5(15) . . . . ?
I2 C19 C26 C23 -177.6(7) . . . . ?
F6 C16 C27 C18 -179.4(9) . . . . ?
C20 C16 C27 C18 2.2(15) . . . . ?
F6 C16 C27 C25 -0.5(14) . . . . ?
C20 C16 C27 C25 -178.9(10) . . . . ?
C13 C18 C27 C16 -3.7(13) . . . . ?
C23 C18 C27 C16 179.5(8) . . . . ?
C13 C18 C27 C25 177.5(9) . . . . ?
C23 C18 C27 C25 0.8(15) . . . . ?
F11 C25 C27 C16 -64.5(12) . . . . ?
F7 C25 C27 C16 173.9(9) . . . . ?
F15 C25 C27 C16 54.7(12) . . . . ?
F11 C25 C27 C18 114.3(11) . . . . ?
F7 C25 C27 C18 -7.3(15) . . . . ?
F15 C25 C27 C18 -126.6(10) . . . . ?
C26 C19 C28 C33 -0.1(15) . . . . ?
I2 C19 C28 C33 177.1(8) . . . . ?
C31 O3 C30 O5 71.7(11) . . . . ?
C26 O5 C30 O3 92.7(10) . . . . ?
C9 O4 C32 O17 72.6(11) . . . . ?
C13 O17 C32 O4 94.2(10) . . . . ?
C19 C28 C33 F21 -178.3(9) . . . . ?
C19 C28 C33 C14 -1.1(15) . . . . ?
C23 C14 C33 F21 179.9(8) . . . . ?
C22 C14 C33 F21 0.9(14) . . . . ?
C23 C14 C33 C28 2.7(14) . . . . ?
C22 C14 C33 C28 -176.2(10) . . . . ?
